data_1549428
loop_
_publ_author_name
'Wang, Qing'
'Hu, Pan'
'Tanaka, Takayuki'
'Gopalakrishna, Tullimilli Y.'
'Herng, Tun Seng'
'Phan, Hoa'
'Zeng, Wangdong'
'Ding, Jun'
'Osuka, Atsuhiro'
'Chi, Chunyan'
'Siegel, Jay'
'Wu, Jishan'

_publ_section_title
;
 Curved \p-conjugated corannulene dimer diradicaloids.
;
_journal_issue 22
_journal_name_full 'Chemical science'
_journal_page_first 5100
_journal_page_last 5105
_journal_paper_doi 10.1039/c8sc01388h
_journal_volume 9
_journal_year 2018
_chemical_formula_moiety '0.5(C72 H46 O2), (C6 H5 Cl)'
_chemical_formula_sum 'C42 H28 Cl O'
_chemical_formula_weight 584.09
_space_group_crystal_system triclinic
_space_group_IT_number 2
_space_group_name_Hall '-P 1'
_space_group_name_H-M_alt 'P -1'
_symmetry_space_group_name_Hall '-P 1'
_symmetry_space_group_name_H-M 'P -1'
_atom_sites_solution_hydrogens geom
_audit_creation_method SHELXL-2014/7
_audit_update_record
;
2018-01-25 deposited with the CCDC.
2018-05-14 downloaded from the CCDC.
;
_cell_angle_alpha 74.348(9)
_cell_angle_beta 87.386(8)
_cell_angle_gamma 73.241(8)
_cell_formula_units_Z 2
_cell_length_a 7.3515(7)
_cell_length_b 11.2839(11)
_cell_length_c 19.4024(19)
_cell_measurement_reflns_used 268
_cell_measurement_temperature 93(2)
_cell_measurement_theta_max 65.7
_cell_measurement_theta_min 25.5
_cell_volume 1483.1(3)
_computing_structure_refinement 'SHELXL-2014/7 (Sheldrick, 2014)'
_diffrn_ambient_temperature 93(2)
_diffrn_detector_area_resol_mean 5.8140
_diffrn_measured_fraction_theta_full 0.982
_diffrn_measured_fraction_theta_max 0.982
_diffrn_measurement_device_type 'Rigaku XtaLAB P200'
_diffrn_measurement_method \w
_diffrn_radiation_type CuK\a
_diffrn_radiation_wavelength 1.54184
_diffrn_reflns_av_R_equivalents 0.1211
_diffrn_reflns_av_unetI/netI 0.1198
_diffrn_reflns_Laue_measured_fraction_full 0.982
_diffrn_reflns_Laue_measured_fraction_max 0.982
_diffrn_reflns_limit_h_max 8
_diffrn_reflns_limit_h_min -8
_diffrn_reflns_limit_k_max 12
_diffrn_reflns_limit_k_min -12
_diffrn_reflns_limit_l_max 22
_diffrn_reflns_limit_l_min -22
_diffrn_reflns_number 17557
_diffrn_reflns_point_group_measured_fraction_full 0.982
_diffrn_reflns_point_group_measured_fraction_max 0.982
_diffrn_reflns_theta_full 62.496
_diffrn_reflns_theta_max 62.496
_diffrn_reflns_theta_min 4.248
_exptl_absorpt_coefficient_mu 1.394
_exptl_absorpt_correction_T_max 0.986
_exptl_absorpt_correction_T_min 0.951
_exptl_absorpt_correction_type multi-scan
_exptl_absorpt_process_details 'REQAB (Rigaku, 1998)'
_exptl_crystal_colour blue
_exptl_crystal_density_diffrn 1.308
_exptl_crystal_description prism
_exptl_crystal_F_000 610
_exptl_crystal_size_max 0.200
_exptl_crystal_size_mid 0.030
_exptl_crystal_size_min 0.010
_refine_diff_density_max 0.553
_refine_diff_density_min -0.378
_refine_diff_density_rms 0.067
_refine_ls_extinction_method none
_refine_ls_goodness_of_fit_ref 1.002
_refine_ls_hydrogen_treatment constr
_refine_ls_matrix_type full
_refine_ls_number_parameters 427
_refine_ls_number_reflns 4657
_refine_ls_number_restraints 106
_refine_ls_restrained_S_all 1.001
_refine_ls_R_factor_all 0.1661
_refine_ls_R_factor_gt 0.0854
_refine_ls_shift/su_max 0.000
_refine_ls_shift/su_mean 0.000
_refine_ls_structure_factor_coef Fsqd
_refine_ls_weighting_details 'w=1/[\s^2^(Fo^2^)+(0.1250P)^2^+1.6308P] where P=(Fo^2^+2Fc^2^)/3'
_refine_ls_weighting_scheme calc
_refine_ls_wR_factor_gt 0.2120
_refine_ls_wR_factor_ref 0.2730
_reflns_Friedel_coverage 0.000
_reflns_number_gt 2367
_reflns_number_total 4657
_reflns_threshold_expression 'I > 2\s(I)'
_cod_data_source_file c8sc01388h2.cif
_cod_data_source_block 180119wu
_cod_depositor_comments 'Adding full bibliography for 1549426--1549428.cif.'
_cod_database_code 1549428
_shelx_shelxl_version_number 2014/7
_shelx_space_group_comment
;
The symmetry employed for this shelxl refinement is uniquely defined
by the following loop, which should always be used as a source of
symmetry information in preference to the above space-group names.
They are only intended as comments.
;
_shelx_estimated_absorpt_t_min 0.768
_shelx_estimated_absorpt_t_max 0.986

loop_
_space_group_symop_operation_xyz
'x, y, z'
'-x, -y, -z'

loop_
_atom_site_label
_atom_site_type_symbol
_atom_site_fract_x
_atom_site_fract_y
_atom_site_fract_z
_atom_site_U_iso_or_equiv
_atom_site_adp_type
_atom_site_occupancy
_atom_site_site_symmetry_order
_atom_site_calc_flag
_atom_site_refinement_flags_posn
_atom_site_refinement_flags_adp
_atom_site_refinement_flags_occupancy
_atom_site_disorder_assembly
_atom_site_disorder_group
C1 C 0.6794(8) 0.5760(5) 0.2439(3) 0.0391(13) Uani 1 1 d . . . . .
C2 C 0.6889(8) 0.6400(6) 0.1720(3) 0.0457(15) Uani 1 1 d . . . . .
H1 H 0.5921 0.7172 0.1518 0.055 Uiso 1 1 calc R U . . .
C3 C 0.8398(8) 0.5938(6) 0.1269(3) 0.0440(14) Uani 1 1 d . . . . .
C4 C 0.9095(9) 0.6655(6) 0.0640(3) 0.0515(16) Uani 1 1 d . . . . .
H2 H 0.8270 0.7437 0.0361 0.062 Uiso 1 1 calc R U . . .
C5 C 1.0937(9) 0.6237(6) 0.0430(3) 0.0491(16) Uani 1 1 d . . . . .
H3 H 1.1351 0.6742 0.0012 0.059 Uiso 1 1 calc R U . . .
C6 C 1.2254(8) 0.5046(6) 0.0830(3) 0.0419(14) Uani 1 1 d . . . . .
C7 C 1.4306(9) 0.4712(6) 0.0884(3) 0.0470(15) Uani 1 1 d . . . . .
H4 H 1.4966 0.5142 0.0514 0.056 Uiso 1 1 calc R U . . .
C8 C 1.5315(9) 0.3792(6) 0.1456(3) 0.0460(15) Uani 1 1 d . . . . .
H5 H 1.6663 0.3588 0.1461 0.055 Uiso 1 1 calc R U . . .
C9 C 1.4448(8) 0.3127(5) 0.2043(3) 0.0402(14) Uani 1 1 d . . . . .
C10 C 1.5115(8) 0.2521(5) 0.2768(3) 0.0442(15) Uani 1 1 d . . . . .
H6 H 1.6449 0.2210 0.2864 0.053 Uiso 1 1 calc R U . . .
C11 C 1.3939(8) 0.2360(5) 0.3335(3) 0.0422(14) Uani 1 1 d . . . . .
H7 H 1.4476 0.1944 0.3805 0.051 Uiso 1 1 calc R U . . .
C12 C 1.1878(8) 0.2819(5) 0.3226(3) 0.0373(13) Uani 1 1 d . . . . .
C13 C 1.0498(8) 0.3171(5) 0.3727(3) 0.0367(13) Uani 1 1 d . . . . .
C14 C 0.8634(8) 0.4022(5) 0.3503(3) 0.0393(14) Uani 1 1 d . . . . .
C15 C 0.8230(8) 0.4555(5) 0.2756(3) 0.0396(14) Uani 1 1 d . . . . .
C16 C 0.9448(8) 0.4048(5) 0.2284(3) 0.0402(14) Uani 1 1 d . . . . .
C17 C 0.9548(8) 0.4717(5) 0.1562(3) 0.0402(14) Uani 1 1 d . . . . .
C18 C 1.1460(8) 0.4279(6) 0.1345(3) 0.0432(14) Uani 1 1 d . . . . .
C19 C 1.2497(9) 0.3346(5) 0.1946(3) 0.0457(15) Uani 1 1 d . . . . .
C20 C 1.1287(8) 0.3198(5) 0.2528(3) 0.0408(14) Uani 1 1 d . . . . .
C21 C 0.7195(8) 0.4502(5) 0.3984(3) 0.0382(13) Uani 1 1 d . . . . .
C22 C 0.5645(8) 0.5679(5) 0.3659(3) 0.0376(13) Uani 1 1 d . . . . .
C23 C 0.5499(8) 0.6294(5) 0.2931(3) 0.0399(14) Uani 1 1 d . . . . .
C24 C 0.7158(8) 0.3928(5) 0.4689(3) 0.0381(13) Uani 1 1 d . . . . .
H8 H 0.8128 0.3157 0.4890 0.046 Uiso 1 1 calc R U . . .
C25 C 0.4275(8) 0.5577(5) 0.4844(3) 0.0394(13) Uani 1 1 d . . . . .
C26 C 0.4262(8) 0.6161(5) 0.4127(3) 0.0380(13) Uani 1 1 d . . . . .
H9 H 0.3278 0.6929 0.3933 0.046 Uiso 1 1 calc R U . . .
C27 C 0.3972(8) 0.7534(5) 0.2646(3) 0.0405(14) Uani 1 1 d . . . . .
C28 C 0.4263(8) 0.8691(5) 0.2658(3) 0.0436(14) Uani 1 1 d . . . . .
C29 C 0.2815(9) 0.9828(5) 0.2372(3) 0.0470(15) Uani 1 1 d . . . . .
H10 H 0.2996 1.0624 0.2382 0.056 Uiso 1 1 calc R U . . .
C30 C 0.1138(9) 0.9833(6) 0.2078(3) 0.0468(15) Uani 1 1 d . . . . .
C31 C 0.0896(8) 0.8647(6) 0.2078(3) 0.0454(15) Uani 1 1 d . . . . .
H11 H -0.0242 0.8629 0.1873 0.054 Uiso 1 1 calc R U . . .
C32 C 0.2284(8) 0.7490(5) 0.2371(3) 0.0419(14) Uani 1 1 d . . . . .
C33 C 0.6055(9) 0.8738(6) 0.2976(4) 0.0580(18) Uani 1 1 d . . . . .
H12 H 0.6019 0.8477 0.3500 0.087 Uiso 1 1 calc R U . . .
H13 H 0.6165 0.9615 0.2818 0.087 Uiso 1 1 calc R U . . .
H14 H 0.7153 0.8151 0.2819 0.087 Uiso 1 1 calc R U . . .
C34 C -0.0357(10) 1.1054(6) 0.1756(4) 0.0641(19) Uani 1 1 d . . . . .
H15 H -0.0662 1.1575 0.2099 0.096 Uiso 1 1 calc R U . . .
H16 H -0.1502 1.0858 0.1639 0.096 Uiso 1 1 calc R U . . .
H17 H 0.0109 1.1530 0.1319 0.096 Uiso 1 1 calc R U . . .
C35 C 0.1929(9) 0.6237(6) 0.2387(4) 0.0568(18) Uani 1 1 d . . . . .
H18 H 0.2866 0.5790 0.2098 0.085 Uiso 1 1 calc R U . . .
H19 H 0.0647 0.6403 0.2191 0.085 Uiso 1 1 calc R U . . .
H20 H 0.2042 0.5702 0.2882 0.085 Uiso 1 1 calc R U . . .
O1 O 1.1054(5) 0.2745(4) 0.4439(2) 0.0434(10) Uani 1 1 d . . . . .
C36 C 1.1846(9) 0.3613(6) 0.4669(4) 0.0549(17) Uani 1 1 d . . . . .
H21 H 1.3000 0.3679 0.4408 0.082 Uiso 1 1 calc R U . . .
H22 H 1.2159 0.3286 0.5184 0.082 Uiso 1 1 calc R U . . .
H23 H 1.0915 0.4464 0.4572 0.082 Uiso 1 1 calc R U . . .
C37 C 0.5109(19) 0.0393(11) 0.0081(7) 0.066(3) Uani 0.5 1 d G U P A -1
C38 C 0.5807(16) 0.0069(10) -0.0542(6) 0.064(3) Uani 0.5 1 d G U P A -1
H24 H 0.6597 0.0517 -0.0836 0.077 Uiso 0.5 1 calc R U P A -1
C39 C 0.5348(16) -0.0913(10) -0.0736(5) 0.064(3) Uani 0.5 1 d G U P A -1
H25 H 0.5825 -0.1135 -0.1161 0.076 Uiso 0.5 1 calc R U P A -1
C40 C 0.4191(18) -0.1569(10) -0.0306(6) 0.060(5) Uani 0.5 1 d G U P A -1
H26 H 0.3878 -0.2240 -0.0438 0.072 Uiso 0.5 1 calc R U P A -1
C41 C 0.3494(15) -0.1245(10) 0.0317(5) 0.066(3) Uani 0.5 1 d G U P A -1
H27 H 0.2703 -0.1693 0.0611 0.079 Uiso 0.5 1 calc R U P A -1
C42 C 0.3953(17) -0.0263(10) 0.0510(5) 0.065(3) Uani 0.5 1 d G U P A -1
H28 H 0.3476 -0.0041 0.0936 0.078 Uiso 0.5 1 calc R U P A -1
Cl1 Cl 0.5651(9) 0.1621(5) 0.0317(4) 0.098(2) Uani 0.5 1 d . U P A -1
Cl2 Cl 0.3852(7) 0.9305(5) 0.4707(3) 0.0535(13) Uiso 0.3 1 d D U P B -1
C48 C 0.0135(14) 0.990(2) 0.4322(7) 0.055(5) Uiso 0.3 1 d DG U P B -1
H29 H 0.0570 0.9798 0.3868 0.066 Uiso 0.3 1 calc R U P B -1
C49 C 0.1444(11) 0.975(2) 0.4858(6) 0.054(6) Uiso 0.3 1 d DG U P B -1
C50 C 0.0819(15) 0.991(2) 0.5522(7) 0.064(5) Uiso 0.3 1 d DG U P B -1
H30 H 0.1713 0.9809 0.5888 0.077 Uiso 0.3 1 calc R U P B -1
C51 C -0.1114(16) 1.023(2) 0.5651(9) 0.065(5) Uiso 0.3 1 d DG U P B -1
H31 H -0.1541 1.0351 0.6103 0.077 Uiso 0.3 1 calc R U P B -1
C52 C -0.2444(17) 1.0381(17) 0.5107(9) 0.068(6) Uiso 0.3 1 d DG U P B -1
H32 H -0.3765 1.0601 0.5193 0.082 Uiso 0.3 1 calc R U P B -1
C53 C -0.181(2) 1.0206(19) 0.4445(8) 0.050(5) Uiso 0.3 1 d DG U P B -1
H33 H -0.2697 1.0292 0.4080 0.060 Uiso 0.3 1 calc R U P B -1
Cl3 Cl -0.0131(19) 0.9604(12) 0.3885(6) 0.088(3) Uiso 0.2 1 d . U P B -2
C54 C 0.1521(17) 0.978(3) 0.5107(11) 0.039(6) Uiso 0.2 1 d G U P B -2
H34 H 0.2747 0.9554 0.4917 0.047 Uiso 0.2 1 calc R U P B -2
C55 C 0.133(3) 0.997(2) 0.5790(10) 0.048(6) Uiso 0.2 1 d G U P B -2
H35 H 0.2420 0.9867 0.6067 0.057 Uiso 0.2 1 calc R U P B -2
C56 C -0.047(3) 1.030(2) 0.6067(7) 0.049(7) Uiso 0.2 1 d G U P B -2
H36 H -0.0604 1.0427 0.6534 0.058 Uiso 0.2 1 calc R U P B -2
C57 C -0.207(2) 1.045(2) 0.5662(9) 0.059(6) Uiso 0.2 1 d G U P B -2
H37 H -0.3312 1.0676 0.5841 0.071 Uiso 0.2 1 calc R U P B -2
C58 C -0.180(5) 1.027(5) 0.503(2) 0.049(7) Uiso 0.2 1 d G U P B -2
H38 H -0.2908 1.0370 0.4761 0.059 Uiso 0.2 1 calc R U P B -2
C59 C -0.007(4) 0.994(3) 0.4710(16) 0.049(6) Uiso 0.2 1 d G U P B -2

loop_
_atom_site_aniso_label
_atom_site_aniso_U_11
_atom_site_aniso_U_22
_atom_site_aniso_U_33
_atom_site_aniso_U_23
_atom_site_aniso_U_13
_atom_site_aniso_U_12
C1 0.028(3) 0.037(3) 0.047(3) -0.009(3) -0.003(3) -0.003(3)
C2 0.033(3) 0.043(3) 0.051(4) -0.006(3) -0.003(3) -0.001(3)
C3 0.034(3) 0.045(3) 0.050(4) -0.011(3) -0.002(3) -0.006(3)
C4 0.039(4) 0.050(4) 0.054(4) -0.005(3) -0.001(3) -0.002(3)
C5 0.041(4) 0.047(4) 0.051(4) -0.006(3) 0.005(3) -0.008(3)
C6 0.031(3) 0.044(3) 0.046(3) -0.011(3) 0.004(3) -0.005(3)
C7 0.042(4) 0.047(3) 0.047(4) -0.011(3) -0.001(3) -0.006(3)
C8 0.032(3) 0.044(3) 0.059(4) -0.015(3) 0.005(3) -0.006(3)
C9 0.031(3) 0.037(3) 0.048(4) -0.011(3) 0.001(3) -0.003(3)
C10 0.025(3) 0.038(3) 0.067(4) -0.018(3) 0.004(3) -0.001(3)
C11 0.028(3) 0.037(3) 0.056(4) -0.012(3) 0.000(3) -0.002(3)
C12 0.028(3) 0.029(3) 0.050(4) -0.006(3) -0.001(3) -0.003(2)
C13 0.033(3) 0.025(3) 0.046(3) -0.004(2) 0.000(3) -0.003(2)
C14 0.031(3) 0.033(3) 0.054(4) -0.012(3) 0.003(3) -0.008(3)
C15 0.030(3) 0.040(3) 0.052(4) -0.013(3) 0.002(3) -0.014(3)
C16 0.029(3) 0.037(3) 0.053(4) -0.012(3) 0.001(3) -0.008(3)
C17 0.027(3) 0.039(3) 0.053(4) -0.013(3) 0.000(3) -0.007(3)
C18 0.032(3) 0.042(3) 0.053(4) -0.016(3) -0.004(3) -0.002(3)
C19 0.040(4) 0.037(3) 0.061(4) -0.018(3) 0.005(3) -0.007(3)
C20 0.031(3) 0.035(3) 0.055(4) -0.013(3) 0.004(3) -0.007(3)
C21 0.026(3) 0.031(3) 0.054(4) -0.012(3) 0.003(3) -0.003(2)
C22 0.027(3) 0.034(3) 0.048(4) -0.010(3) -0.001(3) -0.003(3)
C23 0.031(3) 0.037(3) 0.046(4) -0.008(3) 0.000(3) -0.003(3)
C24 0.027(3) 0.036(3) 0.046(4) -0.008(3) 0.000(3) -0.004(2)
C25 0.029(3) 0.034(3) 0.049(4) -0.003(3) -0.004(3) -0.005(2)
C26 0.025(3) 0.030(3) 0.054(4) -0.009(3) 0.000(3) -0.002(2)
C27 0.034(3) 0.039(3) 0.042(3) -0.008(3) 0.004(3) -0.003(3)
C28 0.035(3) 0.038(3) 0.053(4) -0.010(3) 0.003(3) -0.006(3)
C29 0.042(4) 0.032(3) 0.066(4) -0.011(3) 0.000(3) -0.010(3)
C30 0.039(4) 0.038(3) 0.057(4) -0.011(3) -0.002(3) -0.001(3)
C31 0.029(3) 0.047(4) 0.056(4) -0.012(3) -0.002(3) -0.006(3)
C32 0.033(3) 0.036(3) 0.050(4) -0.008(3) 0.000(3) -0.004(3)
C33 0.032(4) 0.051(4) 0.090(5) -0.021(4) -0.005(3) -0.007(3)
C34 0.048(4) 0.046(4) 0.084(5) -0.015(4) -0.010(4) 0.008(3)
C35 0.044(4) 0.045(4) 0.081(5) -0.015(3) -0.006(3) -0.012(3)
O1 0.027(2) 0.038(2) 0.057(3) -0.0104(19) -0.0021(18) 0.0020(17)
C36 0.037(4) 0.054(4) 0.074(5) -0.025(3) -0.002(3) -0.007(3)
C37 0.061(5) 0.060(5) 0.071(5) -0.010(5) 0.001(5) -0.017(5)
C38 0.060(6) 0.058(5) 0.070(6) -0.011(5) 0.008(5) -0.015(5)
C39 0.065(6) 0.054(5) 0.071(6) -0.012(5) 0.015(5) -0.021(5)
C40 0.064(7) 0.056(7) 0.062(7) -0.014(6) 0.008(6) -0.024(6)
C41 0.067(6) 0.064(5) 0.061(5) -0.014(5) 0.010(5) -0.014(5)
C42 0.059(6) 0.064(6) 0.065(6) -0.012(5) 0.001(5) -0.011(5)
Cl1 0.079(4) 0.075(3) 0.142(5) -0.039(3) -0.028(4) -0.014(3)

loop_
_atom_type_symbol
_atom_type_description
_atom_type_scat_dispersion_real
_atom_type_scat_dispersion_imag
_atom_type_scat_source
C C 0.0181 0.0091 'International Tables Vol C Tables 4.2.6.8 and 6.1.1.4'
H H 0.0000 0.0000 'International Tables Vol C Tables 4.2.6.8 and 6.1.1.4'
O O 0.0492 0.0322 'International Tables Vol C Tables 4.2.6.8 and 6.1.1.4'
Cl Cl 0.3639 0.7018 'International Tables Vol C Tables 4.2.6.8 and 6.1.1.4'

loop_
_geom_angle_atom_site_label_1
_geom_angle_atom_site_label_2
_geom_angle_atom_site_label_3
_geom_angle
_geom_angle_site_symmetry_1
_geom_angle_site_symmetry_3
C2 C1 C23 124.1(5) . .
C2 C1 C15 119.7(5) . .
C23 C1 C15 115.6(5) . .
C1 C2 C3 122.8(5) . .
C1 C2 H1 118.6 . .
C3 C2 H1 118.6 . .
C17 C3 C4 115.2(6) . .
C17 C3 C2 114.7(5) . .
C4 C3 C2 128.6(6) . .
C5 C4 C3 121.6(6) . .
C5 C4 H2 119.2 . .
C3 C4 H2 119.2 . .
C4 C5 C6 121.7(6) . .
C4 C5 H3 119.2 . .
C6 C5 H3 119.2 . .
C18 C6 C7 114.7(5) . .
C18 C6 C5 115.1(5) . .
C7 C6 C5 128.3(6) . .
C8 C7 C6 121.4(6) . .
C8 C7 H4 119.3 . .
C6 C7 H4 119.3 . .
C7 C8 C9 123.2(6) . .
C7 C8 H5 118.4 . .
C9 C8 H5 118.4 . .
C19 C9 C8 114.6(5) . .
C19 C9 C10 113.2(5) . .
C8 C9 C10 130.4(5) . .
C11 C10 C9 123.8(5) . .
C11 C10 H6 118.1 . .
C9 C10 H6 118.1 . .
C10 C11 C12 121.0(6) . .
C10 C11 H7 119.5 . .
C12 C11 H7 119.5 . .
C20 C12 C13 116.9(5) . .
C20 C12 C11 113.8(5) . .
C13 C12 C11 127.8(5) . .
O1 C13 C12 117.5(5) . .
O1 C13 C14 120.5(5) . .
C12 C13 C14 121.8(5) . .
C15 C14 C13 117.7(5) . .
C15 C14 C21 117.1(5) . .
C13 C14 C21 124.8(5) . .
C16 C15 C14 119.2(5) . .
C16 C15 C1 115.4(5) . .
C14 C15 C1 124.5(5) . .
C15 C16 C17 123.5(5) . .
C15 C16 C20 120.1(5) . .
C17 C16 C20 108.5(5) . .
C3 C17 C16 122.4(5) . .
C3 C17 C18 122.3(6) . .
C16 C17 C18 108.0(5) . .
C6 C18 C19 123.5(6) . .
C6 C18 C17 122.2(5) . .
C19 C18 C17 106.8(5) . .
C9 C19 C20 122.1(6) . .
C9 C19 C18 121.5(6) . .
C20 C19 C18 109.6(5) . .
C12 C20 C19 124.4(5) . .
C12 C20 C16 122.5(5) . .
C19 C20 C16 107.0(5) . .
C24 C21 C14 124.6(5) . .
C24 C21 C22 118.6(5) . .
C14 C21 C22 116.8(5) . .
C23 C22 C26 120.2(5) . .
C23 C22 C21 122.8(5) . .
C26 C22 C21 117.0(5) . .
C22 C23 C1 121.0(5) . .
C22 C23 C27 120.0(5) . .
C1 C23 C27 118.9(5) . .
C21 C24 C25 123.7(5) . 2_666
C21 C24 H8 118.2 . .
C25 C24 H8 118.2 2_666 .
C26 C25 C25 120.0(7) . 2_666
C26 C25 C24 122.6(5) . 2_666
C25 C25 C24 117.3(7) 2_666 2_666
C25 C26 C22 123.3(5) . .
C25 C26 H9 118.3 . .
C22 C26 H9 118.3 . .
C28 C27 C32 121.4(5) . .
C28 C27 C23 120.0(5) . .
C32 C27 C23 118.6(5) . .
C27 C28 C29 118.1(5) . .
C27 C28 C33 121.5(5) . .
C29 C28 C33 120.3(5) . .
C30 C29 C28 122.4(5) . .
C30 C29 H10 118.8 . .
C28 C29 H10 118.8 . .
C29 C30 C31 117.7(5) . .
C29 C30 C34 121.6(6) . .
C31 C30 C34 120.6(6) . .
C32 C31 C30 121.7(5) . .
C32 C31 H11 119.1 . .
C30 C31 H11 119.1 . .
C27 C32 C31 118.6(5) . .
C27 C32 C35 121.6(5) . .
C31 C32 C35 119.9(5) . .
C28 C33 H12 109.5 . .
C28 C33 H13 109.5 . .
H12 C33 H13 109.5 . .
C28 C33 H14 109.5 . .
H12 C33 H14 109.5 . .
H13 C33 H14 109.5 . .
C30 C34 H15 109.5 . .
C30 C34 H16 109.5 . .
H15 C34 H16 109.5 . .
C30 C34 H17 109.5 . .
H15 C34 H17 109.5 . .
H16 C34 H17 109.5 . .
C32 C35 H18 109.5 . .
C32 C35 H19 109.5 . .
H18 C35 H19 109.5 . .
C32 C35 H20 109.5 . .
H18 C35 H20 109.5 . .
H19 C35 H20 109.5 . .
C13 O1 C36 112.8(4) . .
O1 C36 H21 109.5 . .
O1 C36 H22 109.5 . .
H21 C36 H22 109.5 . .
O1 C36 H23 109.5 . .
H21 C36 H23 109.5 . .
H22 C36 H23 109.5 . .
C38 C37 C42 120.0 . .
C38 C37 Cl1 120.2(7) . .
C42 C37 Cl1 119.8(7) . .
C37 C38 C39 120.0 . .
C37 C38 H24 120.0 . .
C39 C38 H24 120.0 . .
C40 C39 C38 120.0 . .
C40 C39 H25 120.0 . .
C38 C39 H25 120.0 . .
C39 C40 C41 120.0 . .
C39 C40 H26 120.0 . .
C41 C40 H26 120.0 . .
C40 C41 C42 120.0 . .
C40 C41 H27 120.0 . .
C42 C41 H27 120.0 . .
C41 C42 C37 120.0 . .
C41 C42 H28 120.0 . .
C37 C42 H28 120.0 . .
C49 C48 C53 120.8(6) . .
C49 C48 H29 119.6 . .
C53 C48 H29 119.6 . .
C50 C49 C48 120.0 . .
C50 C49 Cl2 120.0(4) . .
C48 C49 Cl2 120.0(4) . .
C49 C50 C51 120.0 . .
C49 C50 H30 120.0 . .
C51 C50 H30 120.0 . .
C52 C51 C50 120.0(6) . .
C52 C51 H31 120.0 . .
C50 C51 H31 120.0 . .
C51 C52 C53 119.9(6) . .
C51 C52 H32 120.1 . .
C53 C52 H32 120.1 . .
C52 C53 C48 119.3(7) . .
C52 C53 H33 120.3 . .
C48 C53 H33 120.3 . .
C55 C54 C59 119.5(12) . .
C55 C54 H34 120.2 . .
C59 C54 H34 120.2 . .
C54 C55 C56 120.0 . .
C54 C55 H35 120.0 . .
C56 C55 H35 120.0 . .
C57 C56 C55 120.0 . .
C57 C56 H36 120.0 . .
C55 C56 H36 120.0 . .
C56 C57 C58 117.3(16) . .
C56 C57 H37 121.4 . .
C58 C57 H37 121.4 . .
C59 C58 C57 127(4) . .
C59 C58 H38 116.5 . .
C57 C58 H38 116.5 . .
C58 C59 C54 116(3) . .
C58 C59 Cl3 117(3) . .
C54 C59 Cl3 127(2) . .

loop_
_geom_bond_atom_site_label_1
_geom_bond_atom_site_label_2
_geom_bond_distance
_geom_bond_site_symmetry_2
C1 C2 1.395(8) .
C1 C23 1.443(8) .
C1 C15 1.457(8) .
C2 C3 1.447(9) .
C2 H1 0.9500 .
C3 C17 1.373(8) .
C3 C4 1.434(8) .
C4 C5 1.381(8) .
C4 H2 0.9500 .
C5 C6 1.450(8) .
C5 H3 0.9500 .
C6 C18 1.363(8) .
C6 C7 1.447(8) .
C7 C8 1.368(8) .
C7 H4 0.9500 .
C8 C9 1.419(8) .
C8 H5 0.9500 .
C9 C19 1.396(8) .
C9 C10 1.428(8) .
C10 C11 1.373(8) .
C10 H6 0.9500 .
C11 C12 1.458(8) .
C11 H7 0.9500 .
C12 C20 1.356(8) .
C12 C13 1.420(8) .
C13 O1 1.373(7) .
C13 C14 1.435(8) .
C14 C15 1.420(8) .
C14 C21 1.461(8) .
C15 C16 1.371(8) .
C16 C17 1.411(8) .
C16 C20 1.428(8) .
C17 C18 1.434(8) .
C18 C19 1.417(8) .
C19 C20 1.410(8) .
C21 C24 1.350(8) .
C21 C22 1.483(7) .
C22 C23 1.389(8) .
C22 C26 1.421(8) .
C23 C27 1.502(8) .
C24 C25 1.445(8) 2_666
C24 H8 0.9500 .
C25 C26 1.368(8) .
C25 C25 1.426(11) 2_666
C25 C24 1.445(8) 2_666
C26 H9 0.9500 .
C27 C28 1.389(8) .
C27 C32 1.391(8) .
C28 C29 1.403(8) .
C28 C33 1.500(8) .
C29 C30 1.380(8) .
C29 H10 0.9500 .
C30 C31 1.399(8) .
C30 C34 1.491(8) .
C31 C32 1.398(8) .
C31 H11 0.9500 .
C32 C35 1.503(8) .
C33 H12 0.9800 .
C33 H13 0.9800 .
C33 H14 0.9800 .
C34 H15 0.9800 .
C34 H16 0.9800 .
C34 H17 0.9800 .
C35 H18 0.9800 .
C35 H19 0.9800 .
C35 H20 0.9800 .
O1 C36 1.444(7) .
C36 H21 0.9800 .
C36 H22 0.9800 .
C36 H23 0.9800 .
C37 C38 1.3900 .
C37 C42 1.3900 .
C37 Cl1 1.723(7) .
C38 C39 1.3900 .
C38 H24 0.9500 .
C39 C40 1.3900 .
C39 H25 0.9500 .
C40 C41 1.3900 .
C40 H26 0.9500 .
C41 C42 1.3900 .
C41 H27 0.9500 .
C42 H28 0.9500 .
Cl2 C49 1.730(8) .
C48 C49 1.3900 .
C48 C53 1.398(16) .
C48 H29 0.9500 .
C49 C50 1.3900 .
C50 C51 1.3900 .
C50 H30 0.9500 .
C51 C52 1.415(16) .
C51 H31 0.9500 .
C52 C53 1.3900 .
C52 H32 0.9500 .
C53 H33 0.9500 .
Cl3 C59 1.75(3) .
C54 C55 1.3900 .
C54 C59 1.38(3) .
C54 H34 0.9500 .
C55 C56 1.3900 .
C55 H35 0.9500 .
C56 C57 1.3900 .
C56 H36 0.9500 .
C57 C58 1.29(4) .
C57 H37 0.9500 .
C58 C59 1.3900 .
C58 H38 0.9500 .

loop_
_geom_torsion_atom_site_label_1
_geom_torsion_atom_site_label_2
_geom_torsion_atom_site_label_3
_geom_torsion_atom_site_label_4
_geom_torsion
_geom_torsion_site_symmetry_1
_geom_torsion_site_symmetry_4
C23 C1 C2 C3 169.4(6) . .
C15 C1 C2 C3 -1.7(9) . .
C1 C2 C3 C17 10.6(8) . .
C1 C2 C3 C4 -154.8(6) . .
C17 C3 C4 C5 -11.7(9) . .
C2 C3 C4 C5 153.7(6) . .
C3 C4 C5 C6 0.6(10) . .
C4 C5 C6 C18 10.8(9) . .
C4 C5 C6 C7 -152.2(6) . .
C18 C6 C7 C8 -7.0(8) . .
C5 C6 C7 C8 156.0(6) . .
C6 C7 C8 C9 -1.8(9) . .
C7 C8 C9 C19 8.9(8) . .
C7 C8 C9 C10 -154.6(6) . .
C19 C9 C10 C11 -10.4(8) . .
C8 C9 C10 C11 153.3(6) . .
C9 C10 C11 C12 -0.3(8) . .
C10 C11 C12 C20 10.4(7) . .
C10 C11 C12 C13 -154.6(5) . .
C20 C12 C13 O1 177.1(5) . .
C11 C12 C13 O1 -18.3(8) . .
C20 C12 C13 C14 -7.7(7) . .
C11 C12 C13 C14 156.9(5) . .
O1 C13 C14 C15 172.3(4) . .
C12 C13 C14 C15 -2.7(7) . .
O1 C13 C14 C21 -0.2(8) . .
C12 C13 C14 C21 -175.2(5) . .
C13 C14 C15 C16 13.3(7) . .
C21 C14 C15 C16 -173.6(5) . .
C13 C14 C15 C1 -154.9(5) . .
C21 C14 C15 C1 18.2(8) . .
C2 C1 C15 C16 -8.5(8) . .
C23 C1 C15 C16 179.6(5) . .
C2 C1 C15 C14 160.1(5) . .
C23 C1 C15 C14 -11.8(8) . .
C14 C15 C16 C17 -159.1(5) . .
C1 C15 C16 C17 10.1(8) . .
C14 C15 C16 C20 -13.5(8) . .
C1 C15 C16 C20 155.7(5) . .
C4 C3 C17 C16 158.1(5) . .
C2 C3 C17 C16 -9.3(8) . .
C4 C3 C17 C18 11.6(8) . .
C2 C3 C17 C18 -155.8(5) . .
C15 C16 C17 C3 -1.0(9) . .
C20 C16 C17 C3 -150.0(5) . .
C15 C16 C17 C18 149.6(5) . .
C20 C16 C17 C18 0.6(6) . .
C7 C6 C18 C19 8.7(8) . .
C5 C6 C18 C19 -156.7(6) . .
C7 C6 C18 C17 154.4(5) . .
C5 C6 C18 C17 -10.9(8) . .
C3 C17 C18 C6 -0.2(9) . .
C16 C17 C18 C6 -150.9(6) . .
C3 C17 C18 C19 150.4(6) . .
C16 C17 C18 C19 -0.3(6) . .
C8 C9 C19 C20 -155.3(5) . .
C10 C9 C19 C20 11.1(8) . .
C8 C9 C19 C18 -7.2(8) . .
C10 C9 C19 C18 159.1(5) . .
C6 C18 C19 C9 -1.6(9) . .
C17 C18 C19 C9 -151.8(5) . .
C6 C18 C19 C20 150.0(6) . .
C17 C18 C19 C20 -0.2(6) . .
C13 C12 C20 C19 156.8(5) . .
C11 C12 C20 C19 -9.9(8) . .
C13 C12 C20 C16 7.9(8) . .
C11 C12 C20 C16 -158.8(5) . .
C9 C19 C20 C12 -1.0(9) . .
C18 C19 C20 C12 -152.4(6) . .
C9 C19 C20 C16 151.9(5) . .
C18 C19 C20 C16 0.6(6) . .
C15 C16 C20 C12 2.7(8) . .
C17 C16 C20 C12 152.8(5) . .
C15 C16 C20 C19 -150.9(5) . .
C17 C16 C20 C19 -0.7(6) . .
C15 C14 C21 C24 165.5(5) . .
C13 C14 C21 C24 -22.0(9) . .
C15 C14 C21 C22 -12.5(7) . .
C13 C14 C21 C22 160.0(5) . .
C24 C21 C22 C23 -176.2(5) . .
C14 C21 C22 C23 2.0(8) . .
C24 C21 C22 C26 3.0(7) . .
C14 C21 C22 C26 -178.9(5) . .
C26 C22 C23 C1 -174.7(5) . .
C21 C22 C23 C1 4.4(8) . .
C26 C22 C23 C27 5.1(8) . .
C21 C22 C23 C27 -175.7(5) . .
C2 C1 C23 C22 -171.5(5) . .
C15 C1 C23 C22 0.0(8) . .
C2 C1 C23 C27 8.7(8) . .
C15 C1 C23 C27 -179.8(5) . .
C14 C21 C24 C25 179.7(5) . 2_666
C22 C21 C24 C25 -2.3(8) . 2_666
C25 C25 C26 C22 -0.1(10) 2_666 .
C24 C25 C26 C22 -179.1(5) 2_666 .
C23 C22 C26 C25 177.4(5) . .
C21 C22 C26 C25 -1.8(8) . .
C22 C23 C27 C28 84.6(7) . .
C1 C23 C27 C28 -95.6(7) . .
C22 C23 C27 C32 -95.6(7) . .
C1 C23 C27 C32 84.2(7) . .
C32 C27 C28 C29 -1.1(9) . .
C23 C27 C28 C29 178.7(6) . .
C32 C27 C28 C33 177.9(6) . .
C23 C27 C28 C33 -2.2(9) . .
C27 C28 C29 C30 -0.6(9) . .
C33 C28 C29 C30 -179.6(6) . .
C28 C29 C30 C31 0.8(10) . .
C28 C29 C30 C34 -178.0(6) . .
C29 C30 C31 C32 0.7(9) . .
C34 C30 C31 C32 179.4(6) . .
C28 C27 C32 C31 2.5(9) . .
C23 C27 C32 C31 -177.3(5) . .
C28 C27 C32 C35 -177.2(6) . .
C23 C27 C32 C35 2.9(9) . .
C30 C31 C32 C27 -2.3(9) . .
C30 C31 C32 C35 177.5(6) . .
C12 C13 O1 C36 88.5(6) . .
C14 C13 O1 C36 -86.8(6) . .
C42 C37 C38 C39 0.0 . .
Cl1 C37 C38 C39 -179.3(12) . .
C37 C38 C39 C40 0.0 . .
C38 C39 C40 C41 0.0 . .
C39 C40 C41 C42 0.0 . .
C40 C41 C42 C37 0.0 . .
C38 C37 C42 C41 0.0 . .
Cl1 C37 C42 C41 179.3(12) . .
C53 C48 C49 C50 -1(2) . .
C53 C48 C49 Cl2 177.3(19) . .
C48 C49 C50 C51 0.0 . .
Cl2 C49 C50 C51 -178(2) . .
C49 C50 C51 C52 0(2) . .
C50 C51 C52 C53 0(3) . .
C51 C52 C53 C48 -1(3) . .
C49 C48 C53 C52 1(3) . .
C59 C54 C55 C56 0.2(19) . .
C54 C55 C56 C57 0.0 . .
C55 C56 C57 C58 0(3) . .
C56 C57 C58 C59 0(7) . .
C57 C58 C59 C54 0(8) . .
C57 C58 C59 Cl3 174(5) . .
C55 C54 C59 C58 0(5) . .
C55 C54 C59 Cl3 -173(2) . .
